data_7027111
loop_
_publ_author_name
'Baitalik, Sujoy'
'Fl\"orke, Ulrich'
'Nag, Kamalaksha'

_publ_section_title
;
 Synthesis, structure, redox activity and spectroscopic properties of
 ruthenium(II) complexes with 3,5-bis(benzothiazol-2-yl)pyrazole,
 3,5-bis(benzimidazol-2-yl)pyrazole and 2,2&#x2032;-bipyridine as
 co-ligands
;
_journal_issue 5
_journal_name_full 'Journal of the Chemical Society, Dalton Transactions'
_journal_page_first 719
_journal_paper_doi 10.1039/a806989a
_journal_year 1999
_chemical_formula_sum 'C57 H43 Cl3 N12 O13 Ru2 S2'
_chemical_formula_weight 1476.64
_space_group_IT_number 14
_symmetry_cell_setting monoclinic
_symmetry_space_group_name_Hall '-P 2ybc'
_symmetry_space_group_name_H-M 'P 1 21/c 1'
_atom_sites_solution_hydrogens geom
_atom_sites_solution_primary direct
_atom_sites_solution_secondary difmap
_audit_creation_method SHELXL
_cell_angle_alpha 90.00
_cell_angle_beta 91.60(2)
_cell_angle_gamma 90.00
_cell_formula_units_Z 4
_cell_length_a 11.489(5)
_cell_length_b 41.653(20)
_cell_length_c 13.086(4)
_cell_measurement_reflns_used 33
_cell_measurement_temperature 293(2)
_cell_measurement_theta_max 15
_cell_measurement_theta_min 6
_cell_volume 6260(4)
_computing_structure_refinement 'SHELXL-93 (Sheldrick, 1993)'
_computing_structure_solution 'SHELXS-86 (Sheldrick, 1990)'
_diffrn_ambient_temperature 293(2)
_diffrn_measured_fraction_theta_full 0.977
_diffrn_measured_fraction_theta_max 0.977
_diffrn_measurement_device 'Siemens R3m'
_diffrn_measurement_method omega-2theta
_diffrn_radiation_monochromator graphite
_diffrn_radiation_source 'fine-focus sealed tube'
_diffrn_radiation_type MoK\a
_diffrn_radiation_wavelength 0.71073
_diffrn_reflns_av_R_equivalents 0.0879
_diffrn_reflns_av_sigmaI/netI 0.1225
_diffrn_reflns_limit_h_max 14
_diffrn_reflns_limit_h_min -14
_diffrn_reflns_limit_k_max 54
_diffrn_reflns_limit_k_min 0
_diffrn_reflns_limit_l_max 17
_diffrn_reflns_limit_l_min 0
_diffrn_reflns_number 14691
_diffrn_reflns_theta_full 27.57
_diffrn_reflns_theta_max 27.57
_diffrn_reflns_theta_min 1.63
_diffrn_standards_decay_% 10
_diffrn_standards_interval_count 400
_diffrn_standards_number 3
_exptl_absorpt_coefficient_mu 0.749
_exptl_absorpt_correction_T_max 0.803
_exptl_absorpt_correction_T_min 0.670
_exptl_absorpt_correction_type psi-scans
_exptl_crystal_colour red
_exptl_crystal_density_diffrn 1.567
_exptl_crystal_density_meas ?
_exptl_crystal_description prism
_exptl_crystal_F_000 2976
_exptl_crystal_size_max 0.43
_exptl_crystal_size_mid 0.35
_exptl_crystal_size_min 0.28
_refine_diff_density_max 1.189
_refine_diff_density_min -1.147
_refine_diff_density_rms 0.151
_refine_ls_extinction_method none
_refine_ls_goodness_of_fit_ref 0.994
_refine_ls_hydrogen_treatment constr
_refine_ls_matrix_type full
_refine_ls_number_parameters 734
_refine_ls_number_reflns 14137
_refine_ls_number_restraints 102
_refine_ls_restrained_S_all 0.996
_refine_ls_R_factor_all 0.2109
_refine_ls_R_factor_gt 0.1073
_refine_ls_shift/su_max 0.036
_refine_ls_shift/su_mean 0.002
_refine_ls_structure_factor_coef Fsqd
_refine_ls_weighting_details 'calc w=1/[\s^2^(Fo^2^)+(0.2000P)^2^+0.0000P] where P=(Fo^2^+2Fc^2^)/3'
_refine_ls_weighting_scheme calc
_refine_ls_wR_factor_gt 0.2883
_refine_ls_wR_factor_ref 0.3827
_reflns_number_observed 5022
_reflns_number_total 14137
_reflns_observed_criterion >2sigma(I)
_cod_data_source_file 806989asup1.cif
_cod_data_source_block 3
_cod_depositor_comments
;
The following automatic conversions were performed:

'_exptl_crystal_density_meas' value 'not measured' was changed to '?'
- the value is perceived as not measured.

Automatic conversion script
Id: cif_fix_values 3008 2015-01-20 13:52:24Z robertas 
;
_cod_original_cell_volume 6259.9(45)
_cod_original_sg_symbol_H-M ' P 2(1)/c'
_cod_database_code 7027111

loop_
_symmetry_equiv_pos_as_xyz
'x, y, z'
'-x, y+1/2, -z+1/2'
'-x, -y, -z'
'x, -y-1/2, z-1/2'

loop_
_atom_site_aniso_label
_atom_site_aniso_U_11
_atom_site_aniso_U_22
_atom_site_aniso_U_33
_atom_site_aniso_U_23
_atom_site_aniso_U_13
_atom_site_aniso_U_12
Ru1 0.0580(5) 0.0682(7) 0.0685(6) -0.0040(5) 0.0007(4) -0.0005(4)
Ru2 0.0627(5) 0.0565(6) 0.0533(5) 0.0016(4) 0.0041(4) -0.0048(4)
S1 0.077(2) 0.141(4) 0.079(2) -0.011(2) -0.0217(18) 0.018(2)
S2 0.098(2) 0.078(2) 0.070(2) -0.0082(17) -0.0008(17) -0.0249(18)
N1 0.064(6) 0.105(9) 0.062(6) -0.007(6) 0.010(5) -0.004(6)
N2 0.064(6) 0.061(6) 0.071(6) -0.006(5) -0.002(5) 0.002(4)
N3 0.074(6) 0.064(7) 0.096(8) 0.018(6) -0.001(6) -0.010(5)
N4 0.065(6) 0.089(9) 0.091(8) -0.024(7) -0.015(6) 0.019(6)
N5 0.059(5) 0.063(6) 0.073(6) 0.001(5) -0.007(4) 0.000(4)
N6 0.057(5) 0.078(7) 0.055(5) 0.004(5) -0.001(4) -0.007(5)
N7 0.067(6) 0.063(6) 0.069(6) -0.003(5) 0.006(5) 0.003(5)
N8 0.059(5) 0.068(6) 0.060(5) 0.002(5) 0.003(4) 0.001(4)
N9 0.073(6) 0.053(5) 0.069(6) 0.001(5) 0.004(5) 0.000(4)
N10 0.078(6) 0.063(6) 0.050(5) -0.005(4) 0.006(4) -0.010(5)
N11 0.076(6) 0.066(6) 0.046(5) -0.003(4) 0.009(4) -0.010(5)
N12 0.070(6) 0.059(6) 0.064(6) 0.022(5) 0.000(5) -0.002(5)
C1 0.062(7) 0.096(11) 0.092(10) 0.015(8) 0.012(7) 0.003(7)
C2 0.065(8) 0.109(13) 0.131(14) 0.039(11) -0.005(8) 0.006(8)
C3 0.077(9) 0.086(11) 0.151(16) 0.027(10) 0.014(10) 0.017(8)
C4 0.088(11) 0.144(18) 0.117(14) 0.019(13) -0.029(10) 0.028(11)
C5 0.094(11) 0.17(2) 0.091(11) 0.015(12) -0.007(9) 0.041(12)
C6 0.058(7) 0.136(14) 0.090(10) 0.049(10) -0.003(7) 0.004(8)
C7 0.068(7) 0.082(9) 0.058(7) 0.009(6) 0.001(5) 0.004(6)
C8 0.059(7) 0.091(10) 0.062(7) -0.007(7) 0.003(5) -0.007(6)
C9 0.064(7) 0.093(10) 0.079(8) 0.009(8) 0.004(6) -0.019(7)
C10 0.057(6) 0.092(10) 0.067(7) 0.016(7) -0.001(5) -0.025(6)
C11 0.065(7) 0.070(8) 0.061(7) 0.011(6) 0.006(5) 0.000(6)
C12 0.093(9) 0.074(9) 0.056(7) -0.004(6) 0.017(6) -0.012(7)
C13 0.169(16) 0.063(9) 0.062(8) -0.012(7) 0.002(9) -0.035(10)
C14 0.132(13) 0.061(8) 0.077(9) -0.006(7) 0.011(9) 0.013(9)
C15 0.107(10) 0.092(11) 0.066(8) 0.008(8) 0.020(7) 0.022(9)
C16 0.107(10) 0.049(7) 0.084(9) 0.000(6) 0.013(7) 0.011(7)
C17 0.092(8) 0.045(6) 0.050(6) 0.004(5) 0.014(6) -0.002(5)
C20 0.101(11) 0.132(14) 0.069(9) 0.000(9) 0.019(8) -0.031(10)
C21 0.115(13) 0.18(2) 0.082(11) 0.017(12) 0.007(10) -0.032(13)
C22 0.128(15) 0.125(16) 0.114(15) 0.028(12) 0.046(12) -0.026(12)
C23 0.147(17) 0.147(18) 0.089(12) 0.012(12) 0.029(11) 0.007(14)
C24 0.103(10) 0.089(10) 0.063(8) 0.002(7) 0.017(7) 0.024(8)
C25 0.080(8) 0.084(9) 0.066(8) -0.015(7) -0.006(6) 0.014(7)
C26 0.093(11) 0.138(16) 0.094(11) -0.039(11) -0.011(9) 0.030(10)
C27 0.124(14) 0.123(15) 0.075(10) -0.024(10) -0.022(9) 0.025(11)
C28 0.089(9) 0.074(10) 0.120(13) -0.048(9) -0.014(9) 0.003(7)
C29 0.067(8) 0.089(10) 0.137(14) -0.033(10) -0.016(8) 0.007(7)
C30 0.103(10) 0.069(9) 0.093(10) 0.008(8) 0.034(8) -0.005(7)
C31 0.129(13) 0.099(13) 0.108(13) 0.032(11) 0.016(10) -0.004(10)
C32 0.142(17) 0.090(14) 0.151(19) 0.032(13) -0.001(14) -0.032(12)
C33 0.115(13) 0.076(11) 0.148(17) -0.020(12) -0.024(12) -0.017(10)
C34 0.069(8) 0.089(11) 0.119(12) -0.018(10) -0.028(8) -0.003(7)
C35 0.069(8) 0.066(9) 0.123(12) -0.038(8) -0.017(8) 0.015(6)
C36 0.108(13) 0.112(15) 0.20(2) -0.073(16) -0.014(14) 0.017(11)
C37 0.17(2) 0.19(3) 0.14(2) -0.09(2) -0.027(17) 0.08(2)
C38 0.143(17) 0.14(2) 0.135(18) 0.011(16) 0.030(14) 0.029(15)
C39 0.096(11) 0.137(17) 0.126(15) -0.048(13) 0.004(10) 0.032(11)
C40 0.077(8) 0.073(8) 0.086(9) -0.015(7) 0.000(7) -0.023(6)
C41 0.087(10) 0.104(12) 0.114(13) -0.031(10) 0.021(9) -0.039(8)
C42 0.101(11) 0.104(13) 0.101(12) -0.033(10) -0.005(9) -0.018(9)
C43 0.085(9) 0.095(11) 0.078(9) -0.018(8) -0.033(7) 0.014(8)
C44 0.075(8) 0.088(10) 0.065(8) -0.005(7) -0.001(6) 0.021(7)
C45 0.084(8) 0.082(9) 0.059(7) 0.006(7) 0.000(6) 0.011(7)
C46 0.127(12) 0.102(12) 0.059(8) -0.001(8) -0.002(8) 0.025(10)
C47 0.170(18) 0.125(16) 0.069(10) 0.044(11) 0.026(11) 0.024(14)
C48 0.192(19) 0.059(9) 0.089(12) -0.002(8) 0.039(13) 0.001(10)
C49 0.103(10) 0.074(9) 0.071(8) -0.001(7) 0.015(7) -0.012(7)
C50 0.099(10) 0.080(9) 0.064(8) -0.002(7) 0.003(7) 0.009(7)
C51 0.065(8) 0.116(12) 0.092(10) 0.005(9) 0.005(7) 0.014(8)
C52 0.070(9) 0.125(15) 0.149(17) -0.002(13) -0.011(11) 0.032(9)
C53 0.065(8) 0.137(15) 0.108(12) -0.013(11) 0.017(8) 0.003(9)
C54 0.069(7) 0.085(9) 0.064(7) 0.002(6) 0.008(6) 0.001(6)
C55 0.068(7) 0.099(10) 0.059(7) 0.013(7) 0.011(6) -0.016(7)
C56 0.070(8) 0.121(13) 0.080(9) 0.005(9) 0.003(7) -0.027(8)
C57 0.113(12) 0.154(17) 0.060(8) 0.038(10) -0.001(8) -0.037(11)
C58 0.103(10) 0.078(9) 0.064(8) 0.016(7) -0.001(7) -0.006(7)
C59 0.076(7) 0.081(9) 0.057(7) -0.006(6) 0.003(6) -0.014(6)
Cl1 0.149(5) 0.131(4) 0.137(4) 0.003(4) 0.031(4) 0.006(3)
Cl2 0.153(5) 0.217(8) 0.129(4) -0.057(5) -0.029(4) 0.040(5)

loop_
_atom_site_label
_atom_site_type_symbol
_atom_site_fract_x
_atom_site_fract_y
_atom_site_fract_z
_atom_site_U_iso_or_equiv
_atom_site_thermal_displace_type
_atom_site_occupancy
_atom_site_calc_flag
_atom_site_refinement_flags
Ru1 Ru -0.22301(8) 0.16062(2) 0.84521(8) 0.0649(3) Uani 1 d .
Ru2 Ru 0.05887(8) 0.08206(2) 0.76388(7) 0.0574(3) Uani 1 d .
S1 S -0.4892(3) 0.13774(12) 0.5921(3) 0.0996(13) Uani 1 d .
S2 S -0.1762(3) 0.01004(9) 0.6006(3) 0.0821(10) Uani 1 d .
N1 N -0.2942(8) 0.1288(3) 0.9445(8) 0.077(3) Uani 1 d D
N2 N -0.0923(8) 0.1588(2) 0.9570(8) 0.065(2) Uani 1 d D
N3 N -0.1468(8) 0.1950(3) 0.7568(9) 0.078(3) Uani 1 d D
N4 N -0.2671(9) 0.2013(3) 0.9202(9) 0.082(3) Uani 1 d D
N5 N -0.3690(8) 0.1626(2) 0.7433(8) 0.065(2) Uani 1 d .
N6 N -0.1928(8) 0.1198(2) 0.7492(7) 0.064(2) Uani 1 d .
N7 N 0.0283(8) 0.0684(2) 0.9110(8) 0.066(2) Uani 1 d D
N8 N 0.1355(6) 0.1188(2) 0.8437(7) 0.062(2) Uani 1 d D
N9 N 0.2291(8) 0.06705(19) 0.7608(7) 0.065(2) Uani 1 d D
N10 N 0.1031(8) 0.0989(2) 0.6209(7) 0.063(2) Uani 1 d D
N11 N -0.0067(8) 0.0402(2) 0.6937(6) 0.062(2) Uani 1 d .
N12 N -0.1198(8) 0.0943(2) 0.7416(7) 0.064(2) Uani 1 d .
C1 C -0.4599(11) 0.1838(4) 0.7191(12) 0.083(4) Uani 1 d .
C2 C -0.4835(12) 0.2135(4) 0.7651(14) 0.102(5) Uani 1 d .
H2 H -0.4374 0.2210 0.8196 0.122 Uiso 1 calc R
C3 C -0.5763(13) 0.2311(4) 0.7278(15) 0.104(5) Uani 1 d .
H3 H -0.5906 0.2512 0.7559 0.125 Uiso 1 calc R
C4 C -0.6493(15) 0.2199(5) 0.6496(15) 0.117(6) Uani 1 d .
H4 H -0.7143 0.2319 0.6291 0.141 Uiso 1 calc R
C5 C -0.6274(15) 0.1925(6) 0.6041(14) 0.117(6) Uani 1 d .
H5 H -0.6738 0.1853 0.5495 0.140 Uiso 1 calc R
C6 C -0.5325(11) 0.1746(4) 0.6403(11) 0.095(5) Uani 1 d .
C7 C -0.3736(10) 0.1382(3) 0.6813(9) 0.069(3) Uani 1 d .
C8 C -0.2871(10) 0.1141(3) 0.6857(9) 0.071(3) Uani 1 d .
C9 C -0.2777(11) 0.0837(4) 0.6395(11) 0.079(4) Uani 1 d .
H9 H -0.3307 0.0738 0.5946 0.094 Uiso 1 calc R
C10 C -0.1737(10) 0.0720(3) 0.6754(9) 0.072(3) Uani 1 d .
C11 C -0.1135(10) 0.0431(3) 0.6602(9) 0.065(3) Uani 1 d .
C12 C -0.0484(12) -0.0102(3) 0.6215(9) 0.074(3) Uani 1 d .
C13 C -0.0240(17) -0.0425(3) 0.5944(10) 0.098(5) Uani 1 d .
H13 H -0.0814 -0.0553 0.5636 0.118 Uiso 1 calc R
C14 C 0.0865(16) -0.0548(3) 0.6145(11) 0.090(4) Uani 1 d .
H14 H 0.1052 -0.0757 0.5958 0.108 Uiso 1 calc R
C15 C 0.1725(14) -0.0342(4) 0.6655(10) 0.088(4) Uani 1 d .
H15 H 0.2481 -0.0417 0.6764 0.106 Uiso 1 calc R
C16 C 0.1449(13) -0.0047(3) 0.6970(11) 0.080(4) Uani 1 d .
H16 H 0.1987 0.0072 0.7359 0.096 Uiso 1 calc R
C17 C 0.0360(11) 0.0086(3) 0.6721(8) 0.062(3) Uani 1 d .
C20 C -0.3881(12) 0.1120(3) 0.9333(11) 0.100(5) Uani 1 d D
H20 H -0.4306 0.1152 0.8727 0.120 Uiso 1 calc R
C21 C -0.4328(16) 0.0901(5) 0.9998(14) 0.124(7) Uani 1 d D
H21 H -0.5038 0.0800 0.9872 0.149 Uiso 1 calc R
C22 C -0.3660(18) 0.0841(5) 1.0863(16) 0.122(6) Uani 1 d D
H22 H -0.3898 0.0688 1.1331 0.146 Uiso 1 calc R
C23 C -0.2639(19) 0.1007(5) 1.1035(14) 0.127(6) Uani 1 d D
H23 H -0.2203 0.0974 1.1635 0.153 Uiso 1 calc R
C24 C -0.2269(13) 0.1221(4) 1.0319(10) 0.085(4) Uani 1 d D
C25 C -0.1173(11) 0.1425(3) 1.0399(10) 0.077(3) Uani 1 d D
C26 C -0.0586(14) 0.1446(5) 1.1278(13) 0.108(6) Uani 1 d D
H26 H -0.0814 0.1321 1.1827 0.130 Uiso 1 calc R
C27 C 0.0356(16) 0.1648(4) 1.1398(13) 0.108(5) Uani 1 d D
H27 H 0.0778 0.1664 1.2012 0.129 Uiso 1 calc R
C28 C 0.0641(13) 0.1829(4) 1.0532(14) 0.095(5) Uani 1 d D
H28 H 0.1249 0.1976 1.0567 0.114 Uiso 1 calc R
C29 C -0.0028(11) 0.1783(4) 0.9579(14) 0.098(5) Uani 1 d D
H29 H 0.0178 0.1891 0.8988 0.118 Uiso 1 calc R
C30 C -0.0884(10) 0.1885(3) 0.6751(10) 0.088(4) Uani 1 d D
H30 H -0.0799 0.1673 0.6550 0.105 Uiso 1 calc R
C31 C -0.0377(14) 0.2131(5) 0.6166(13) 0.111(5) Uani 1 d D
H31 H 0.0046 0.2087 0.5587 0.134 Uiso 1 calc R
C32 C -0.0553(18) 0.2447(5) 0.6513(19) 0.128(7) Uani 1 d D
H32 H -0.0238 0.2615 0.6139 0.153 Uiso 1 calc R
C33 C -0.1136(16) 0.2521(4) 0.7336(17) 0.114(6) Uani 1 d D
H33 H -0.1226 0.2733 0.7542 0.136 Uiso 1 calc R
C34 C -0.1624(12) 0.2261(4) 0.7895(14) 0.093(4) Uani 1 d D
C35 C -0.2279(11) 0.2289(4) 0.8813(13) 0.087(4) Uani 1 d D
C36 C -0.2518(16) 0.2596(5) 0.924(2) 0.142(8) Uani 1 d D
H36 H -0.2262 0.2788 0.8964 0.170 Uiso 1 calc R
C37 C -0.317(2) 0.2580(6) 1.0118(17) 0.168(12) Uani 1 d D
H37 H -0.3355 0.2773 1.0432 0.201 Uiso 1 calc R
C38 C -0.356(2) 0.2304(5) 1.0557(18) 0.138(8) Uani 1 d D
H38 H -0.3986 0.2306 1.1153 0.165 Uiso 1 calc R
C39 C -0.3299(14) 0.2022(5) 1.0068(15) 0.120(6) Uani 1 d D
H39 H -0.3560 0.1829 1.0340 0.144 Uiso 1 calc R
C40 C 0.1901(9) 0.1450(3) 0.8045(11) 0.079(4) Uani 1 d D
H40 H 0.1722 0.1511 0.7376 0.095 Uiso 1 calc R
C41 C 0.2710(13) 0.1626(4) 0.8605(14) 0.101(5) Uani 1 d D
H41 H 0.3031 0.1809 0.8320 0.121 Uiso 1 calc R
C42 C 0.3041(14) 0.1537(4) 0.9555(14) 0.102(5) Uani 1 d D
H42 H 0.3638 0.1645 0.9906 0.123 Uiso 1 calc R
C43 C 0.2458(12) 0.1275(4) 1.0014(11) 0.087(4) Uani 1 d D
H43 H 0.2639 0.1215 1.0685 0.104 Uiso 1 calc R
C44 C 0.1625(11) 0.1112(3) 0.9450(10) 0.076(3) Uani 1 d D
C45 C 0.0883(12) 0.0842(3) 0.9835(10) 0.075(3) Uani 1 d D
C46 C 0.0795(15) 0.0773(4) 1.0831(11) 0.096(5) Uani 1 d D
H46 H 0.1202 0.0890 1.1329 0.115 Uiso 1 calc R
C47 C 0.0059(19) 0.0516(5) 1.1096(14) 0.121(7) Uani 1 d D
H47 H 0.0022 0.0452 1.1775 0.145 Uiso 1 calc R
C48 C -0.055(2) 0.0372(4) 1.0421(14) 0.113(6) Uani 1 d D
H48 H -0.1069 0.0213 1.0605 0.135 Uiso 1 calc R
C49 C -0.0424(13) 0.0453(3) 0.9393(11) 0.083(4) Uani 1 d D
H49 H -0.0852 0.0342 0.8896 0.099 Uiso 1 calc R
C50 C 0.2886(12) 0.0515(3) 0.8321(10) 0.081(4) Uani 1 d D
H50 H 0.2519 0.0474 0.8932 0.097 Uiso 1 calc R
C51 C 0.3977(12) 0.0412(4) 0.8235(13) 0.091(4) Uani 1 d D
H51 H 0.4374 0.0319 0.8789 0.109 Uiso 1 calc R
C52 C 0.4489(13) 0.0446(5) 0.7337(17) 0.115(6) Uani 1 d D
H52 H 0.5229 0.0362 0.7242 0.138 Uiso 1 calc R
C53 C 0.3925(12) 0.0601(4) 0.6573(14) 0.103(5) Uani 1 d D
H53 H 0.4293 0.0628 0.5956 0.124 Uiso 1 calc R
C54 C 0.2821(11) 0.0719(3) 0.6677(10) 0.072(3) Uani 1 d D
C55 C 0.2131(11) 0.0912(3) 0.5924(9) 0.075(3) Uani 1 d D
C56 C 0.2539(12) 0.1018(4) 0.5001(11) 0.090(4) Uani 1 d D
H56 H 0.3269 0.0955 0.4785 0.108 Uiso 1 calc R
C57 C 0.1844(16) 0.1221(5) 0.4399(11) 0.109(6) Uani 1 d D
H57 H 0.2133 0.1311 0.3807 0.131 Uiso 1 calc R
C58 C 0.0765(14) 0.1286(3) 0.4676(10) 0.082(4) Uani 1 d D
H58 H 0.0289 0.1415 0.4260 0.098 Uiso 1 calc R
C59 C 0.0351(11) 0.1167(3) 0.5559(9) 0.071(3) Uani 1 d D
H59 H -0.0416 0.1209 0.5725 0.085 Uiso 1 calc R
Cl1 Cl -0.2649(5) 0.14878(15) 0.3747(5) 0.1383(18) Uani 1 d D
O101 O -0.232(2) 0.1558(6) 0.4703(15) 0.281(13) Uiso 1 d D
O102 O -0.263(2) 0.1183(5) 0.361(2) 0.330(16) Uiso 1 d D
O103 O -0.194(2) 0.1630(6) 0.3139(19) 0.338(17) Uiso 1 d D
O104 O -0.3697(19) 0.1605(7) 0.362(2) 0.41(2) Uiso 1 d D
Cl2 Cl 0.1643(6) 0.27467(19) 0.8643(5) 0.167(3) Uani 1 d D
O201 O 0.2640(19) 0.2814(8) 0.917(2) 0.44(3) Uiso 1 d D
O202 O 0.1819(16) 0.2753(5) 0.7576(13) 0.214(8) Uiso 1 d D
O203 O 0.124(3) 0.2440(5) 0.888(2) 0.45(3) Uiso 1 d D
O204 O 0.075(2) 0.2970(6) 0.8809(18) 0.296(13) Uiso 1 d D
Cl3 Cl 0.3464(11) 0.0268(3) 1.1596(10) 0.282(6) Uiso 1 d D
O301 O 0.350(3) 0.0454(7) 1.066(2) 0.39(2) Uiso 1 d D
O302 O 0.300(3) -0.0041(6) 1.138(2) 0.351(17) Uiso 1 d D
O303 O 0.466(2) 0.0243(9) 1.204(3) 0.50(3) Uiso 1 d D
O304 O 0.279(3) 0.0441(7) 1.235(2) 0.43(2) Uiso 1 d D
WA1 O 0.529(2) 0.0738(6) 0.4168(19) 0.245(10) Uiso 1 d .

loop_
_atom_type_symbol
_atom_type_description
_atom_type_scat_dispersion_real
_atom_type_scat_dispersion_imag
_atom_type_scat_source
C C 0.0033 0.0016 'International Tables Vol C Tables 4.2.6.8 and 6.1.1.4'
H H 0.0000 0.0000 'International Tables Vol C Tables 4.2.6.8 and 6.1.1.4'
N N 0.0061 0.0033 'International Tables Vol C Tables 4.2.6.8 and 6.1.1.4'
O O 0.0106 0.0060 'International Tables Vol C Tables 4.2.6.8 and 6.1.1.4'
S S 0.1246 0.1234 'International Tables Vol C Tables 4.2.6.8 and 6.1.1.4'
Cl Cl 0.1484 0.1585 'International Tables Vol C Tables 4.2.6.8 and 6.1.1.4'
Ru Ru -1.2594 0.8363 'International Tables Vol C Tables 4.2.6.8 and 6.1.1.4'

loop_
_geom_angle_atom_site_label_1
_geom_angle_atom_site_label_2
_geom_angle_atom_site_label_3
_geom_angle
N4 Ru1 N1 97.2(5)
N4 Ru1 N3 78.8(5)
N1 Ru1 N3 174.8(4)
N4 Ru1 N2 82.8(4)
N1 Ru1 N2 79.8(4)
N3 Ru1 N2 96.4(4)
N4 Ru1 N5 93.9(4)
N1 Ru1 N5 95.8(4)
N3 Ru1 N5 87.8(4)
N2 Ru1 N5 174.1(4)
N4 Ru1 N6 172.0(4)
N1 Ru1 N6 86.1(4)
N3 Ru1 N6 98.3(4)
N2 Ru1 N6 105.0(4)
N5 Ru1 N6 78.4(4)
N8 Ru2 N7 79.0(4)
N8 Ru2 N9 80.9(3)
N7 Ru2 N9 97.0(4)
N8 Ru2 N10 95.4(4)
N7 Ru2 N10 174.1(4)
N9 Ru2 N10 80.1(4)
N8 Ru2 N11 172.6(4)
N7 Ru2 N11 96.5(4)
N9 Ru2 N11 93.9(3)
N10 Ru2 N11 88.9(3)
N8 Ru2 N12 106.9(3)
N7 Ru2 N12 90.3(4)
N9 Ru2 N12 170.3(4)
N10 Ru2 N12 93.2(4)
N11 Ru2 N12 78.8(4)
C6 S1 C7 88.2(7)
C12 S2 C11 88.6(6)
C20 N1 C24 115.3(13)
C20 N1 Ru1 128.9(10)
C24 N1 Ru1 115.5(9)
C29 N2 C25 120.0(13)
C29 N2 Ru1 122.6(10)
C25 N2 Ru1 115.5(8)
C30 N3 C34 121.5(13)
C30 N3 Ru1 123.7(10)
C34 N3 Ru1 114.8(11)
C35 N4 C39 119.0(14)
C35 N4 Ru1 116.3(10)
C39 N4 Ru1 124.7(12)
C7 N5 C1 109.7(11)
C7 N5 Ru1 112.4(8)
C1 N5 Ru1 137.8(10)
N12 N6 C8 107.5(10)
N12 N6 Ru1 140.5(7)
C8 N6 Ru1 110.8(8)
C49 N7 C45 118.1(12)
C49 N7 Ru2 126.1(9)
C45 N7 Ru2 115.8(8)
C40 N8 C44 116.7(10)
C40 N8 Ru2 127.1(7)
C44 N8 Ru2 113.4(8)
C50 N9 C54 117.6(11)
C50 N9 Ru2 127.8(9)
C54 N9 Ru2 114.4(8)
C59 N10 C55 118.5(10)
C59 N10 Ru2 126.7(8)
C55 N10 Ru2 114.7(8)
C11 N11 C17 110.0(10)
C11 N11 Ru2 113.3(8)
C17 N11 Ru2 136.6(8)
N6 N12 C10 107.5(9)
N6 N12 Ru2 140.7(8)
C10 N12 Ru2 109.4(8)
N5 C1 C6 115.4(15)
N5 C1 C2 127.8(14)
C6 C1 C2 116.8(14)
C3 C2 C1 118.4(17)
C4 C3 C2 122.0(18)
C5 C4 C3 120.4(16)
C4 C5 C6 117.9(18)
C5 C6 C1 124.3(18)
C5 C6 S1 125.3(15)
C1 C6 S1 110.4(11)
N5 C7 C8 120.9(11)
N5 C7 S1 116.3(9)
C8 C7 S1 122.8(10)
C9 C8 N6 110.4(11)
C9 C8 C7 133.1(12)
N6 C8 C7 116.5(12)
C10 C9 C8 104.5(12)
C9 C10 N12 110.1(13)
C9 C10 C11 133.5(13)
N12 C10 C11 116.5(11)
N11 C11 C10 119.6(12)
N11 C11 S2 117.3(10)
C10 C11 S2 123.1(9)
C17 C12 C13 120.6(13)
C17 C12 S2 112.3(10)
C13 C12 S2 127.0(12)
C14 C13 C12 119.2(14)
C13 C14 C15 118.4(13)
C16 C15 C14 121.3(14)
C15 C16 C17 120.6(14)
C16 C17 C12 119.6(11)
C16 C17 N11 128.6(11)
C12 C17 N11 111.8(11)
N1 C20 C21 128.0(16)
C22 C21 C20 115.8(17)
C21 C22 C23 119.8(17)
C24 C23 C22 119.7(19)
C23 C24 N1 121.1(16)
C23 C24 C25 126.1(16)
N1 C24 C25 112.6(12)
C26 C25 N2 124.5(16)
C26 C25 C24 119.9(16)
N2 C25 C24 115.5(11)
C25 C26 C27 121.3(19)
C26 C27 C28 115.8(15)
C27 C28 C29 119.3(15)
N2 C29 C28 118.9(17)
N3 C30 C31 121.6(15)
C32 C31 C30 115.9(17)
C33 C32 C31 124.1(18)
C32 C33 C34 117.1(17)
N3 C34 C33 119.8(16)
N3 C34 C35 114.2(15)
C33 C34 C35 125.9(16)
N4 C35 C36 123.3(18)
N4 C35 C34 115.8(12)
C36 C35 C34 120.8(19)
C37 C36 C35 113(2)
C38 C37 C36 125(2)
C37 C38 C39 116(2)
C38 C39 N4 123(2)
N8 C40 C41 122.4(14)
C42 C41 C40 121.0(16)
C41 C42 C43 118.5(14)
C44 C43 C42 118.9(14)
C43 C44 N8 122.2(13)
C43 C44 C45 125.6(13)
N8 C44 C45 112.2(11)
C46 C45 N7 122.4(14)
C46 C45 C44 122.9(14)
N7 C45 C44 114.6(11)
C45 C46 C47 117.5(16)
C48 C47 C46 120.7(16)
C47 C48 C49 119.4(18)
N7 C49 C48 121.7(15)
N9 C50 C51 124.9(13)
C52 C51 C50 118.6(15)
C53 C52 C51 119.3(14)
C52 C53 C54 121.9(16)
N9 C54 C53 117.5(13)
N9 C54 C55 115.0(10)
C53 C54 C55 127.4(13)
N10 C55 C56 120.2(13)
N10 C55 C54 115.3(10)
C56 C55 C54 124.5(12)
C55 C56 C57 119.1(14)
C58 C57 C56 119.6(13)
C57 C58 C59 120.7(14)
N10 C59 C58 121.6(12)
O103 Cl1 O104 110.2(12)
O103 Cl1 O102 110.8(11)
O104 Cl1 O102 111.5(12)
O103 Cl1 O101 108.1(11)
O104 Cl1 O101 105.9(11)
O102 Cl1 O101 110.2(11)
O204 Cl2 O201 113.3(11)
O204 Cl2 O203 108.9(11)
O201 Cl2 O203 111.2(11)
O204 Cl2 O202 105.4(10)
O201 Cl2 O202 110.8(11)
O203 Cl2 O202 107.0(11)
O303 Cl3 O301 108.9(11)
O303 Cl3 O304 105.8(11)
O301 Cl3 O304 109.7(11)
O303 Cl3 O302 110.5(11)
O301 Cl3 O302 109.6(11)
O304 Cl3 O302 112.3(11)

loop_
_geom_bond_atom_site_label_1
_geom_bond_atom_site_label_2
_geom_bond_distance
Ru1 N4 2.030(11)
Ru1 N1 2.042(11)
Ru1 N3 2.053(10)
Ru1 N2 2.068(10)
Ru1 N5 2.115(9)
Ru1 N6 2.149(10)
Ru2 N8 2.040(9)
Ru2 N7 2.047(10)
Ru2 N9 2.055(10)
Ru2 N10 2.075(9)
Ru2 N11 2.101(9)
Ru2 N12 2.128(10)
S1 C6 1.739(19)
S1 C7 1.743(12)
S2 C12 1.709(15)
S2 C11 1.728(13)
N1 C20 1.291(17)
N1 C24 1.391(17)
N2 C29 1.310(17)
N2 C25 1.319(16)
N3 C30 1.306(16)
N3 C34 1.379(18)
N4 C35 1.340(19)
N4 C39 1.36(2)
N5 C7 1.300(15)
N5 C1 1.399(16)
N6 N12 1.357(13)
N6 C8 1.367(14)
N7 C49 1.319(16)
N7 C45 1.329(16)
N8 C40 1.364(15)
N8 C44 1.390(15)
N9 C50 1.312(16)
N9 C54 1.392(15)
N10 C59 1.359(15)
N10 C55 1.366(15)
N11 C11 1.297(14)
N11 C17 1.437(14)
N12 C10 1.403(16)
C1 C6 1.36(2)
C1 C2 1.40(2)
C2 C3 1.37(2)
C3 C4 1.39(2)
C4 C5 1.32(3)
C5 C6 1.39(2)
C7 C8 1.412(17)
C8 C9 1.409(19)
C9 C10 1.362(18)
C10 C11 1.406(18)
C12 C17 1.399(17)
C12 C13 1.421(19)
C13 C14 1.39(2)
C14 C15 1.46(2)
C15 C16 1.339(18)
C16 C17 1.397(18)
C20 C21 1.37(2)
C21 C22 1.37(3)
C22 C23 1.38(3)
C23 C24 1.37(2)
C24 C25 1.52(2)
C25 C26 1.319(19)
C26 C27 1.38(2)
C27 C28 1.41(2)
C28 C29 1.46(2)
C30 C31 1.41(2)
C31 C32 1.41(3)
C32 C33 1.32(3)
C33 C34 1.43(2)
C34 C35 1.44(2)
C35 C36 1.43(2)
C36 C37 1.387(16)
C37 C38 1.370(17)
C38 C39 1.375(16)
C40 C41 1.379(18)
C41 C42 1.34(2)
C42 C43 1.42(2)
C43 C44 1.372(18)
C44 C45 1.506(19)
C45 C46 1.341(19)
C46 C47 1.41(3)
C47 C48 1.26(3)
C48 C49 1.40(2)
C50 C51 1.333(18)
C51 C52 1.34(2)
C52 C53 1.34(2)
C53 C54 1.372(18)
C54 C55 1.483(18)
C55 C56 1.381(17)
C56 C57 1.39(2)
C57 C58 1.33(2)
C58 C59 1.355(17)
Cl1 O103 1.298(18)
Cl1 O104 1.306(19)
Cl1 O102 1.283(18)
Cl1 O101 1.329(18)
Cl2 O204 1.401(18)
Cl2 O201 1.349(18)
Cl2 O203 1.397(19)
Cl2 O202 1.417(16)
Cl3 O303 1.48(2)
Cl3 O301 1.45(2)
Cl3 O304 1.46(2)
Cl3 O302 1.42(2)
